data_2211091
loop_
_publ_author_name
'Fuma, Yasuhiro'
'Ebihara, Masahiro'

_publ_section_title
;Tetra-\m-acetamidato-\k^4^<i>N</i>:<i>O</i>;\k^4^<i>O</i>:<i>N</i>-bis[aquaruthenium(II,III)]<i>(Ru{---</i>Ru)}
 tetraphenylborate monohydrate
;
_journal_coeditor_code KP2036
_journal_issue 11
_journal_name_full 'Acta Crystallographica Section E'
_journal_page_first m2808
_journal_page_last m2810
_journal_paper_doi 10.1107/S1600536806039560
_journal_volume 62
_journal_year 2006
_chemical_formula_iupac '[Ru2 (C2 H4 N O)4 (H2 O)2] C24 H20 B , H2 O'
_chemical_formula_moiety 'C8 H20 N4 O6 Ru2 + , C24 H20 B - , H2 O'
_chemical_formula_sum 'C32 H42 B N4 O7 Ru2'
_chemical_formula_weight 807.65
_chemical_name_systematic
;
Tetra-\m-acetamidato-\k^4^N,O;\k^4^O,N-bis[aquaruthenium(II,III)](Ru---Ru)
tetraphenylborate monohydrate
;
_space_group_IT_number 2
_symmetry_cell_setting triclinic
_symmetry_space_group_name_Hall '-P 1'
_symmetry_space_group_name_H-M 'P -1'
_atom_sites_solution_hydrogens geom
_atom_sites_solution_primary direct
_atom_sites_solution_secondary difmap
_audit_creation_method SHELXL97
_cell_angle_alpha 77.739(6)
_cell_angle_beta 84.236(8)
_cell_angle_gamma 75.068(7)
_cell_formula_units_Z 2
_cell_length_a 9.562(2)
_cell_length_b 13.554(3)
_cell_length_c 13.848(3)
_cell_measurement_reflns_used 5667
_cell_measurement_temperature 123(2)
_cell_measurement_theta_max 27.5
_cell_measurement_theta_min 3.0
_cell_volume 1692.6(6)
_computing_cell_refinement CrystalClear
_computing_data_collection
;
CrystalClear (Molecular Structure Corporation & Rigaku, 2001)
;
_computing_data_reduction 'TEXSAN (Rigaku/MSC, 2004)'
_computing_molecular_graphics 'ORTEPII (Johnson, 1976)'
_computing_publication_material 'SHELXL97 and TEXSAN'
_computing_structure_refinement 'SHELXL97 (Sheldrick, 1997)'
_computing_structure_solution 'SIR97 (Altomare <i>et al.</i>,  1999)'
_diffrn_ambient_temperature 123(2)
_diffrn_detector_area_resol_mean 14.62
_diffrn_measured_fraction_theta_full 0.990
_diffrn_measured_fraction_theta_max 0.990
_diffrn_measurement_device_type 'Rigaku/MSC Mercury CCD area-detector'
_diffrn_measurement_method \w
_diffrn_radiation_monochromator graphite
_diffrn_radiation_type MoK\a
_diffrn_radiation_wavelength 0.71069
_diffrn_reflns_av_R_equivalents 0.0239
_diffrn_reflns_av_sigmaI/netI 0.0307
_diffrn_reflns_limit_h_max 12
_diffrn_reflns_limit_h_min -11
_diffrn_reflns_limit_k_max 12
_diffrn_reflns_limit_k_min -17
_diffrn_reflns_limit_l_max 17
_diffrn_reflns_limit_l_min -16
_diffrn_reflns_number 13834
_diffrn_reflns_theta_full 27.48
_diffrn_reflns_theta_max 27.48
_diffrn_reflns_theta_min 3.01
_diffrn_standards_decay_% 0
_exptl_absorpt_coefficient_mu 0.944
_exptl_absorpt_correction_T_max 0.7335
_exptl_absorpt_correction_T_min 0.6760
_exptl_absorpt_correction_type integration
_exptl_absorpt_process_details '(NUMABS; Higashi, 1999)'
_exptl_crystal_colour Brown
_exptl_crystal_density_diffrn 1.585
_exptl_crystal_density_method 'not measured'
_exptl_crystal_description Block
_exptl_crystal_F_000 822
_exptl_crystal_size_max 0.45
_exptl_crystal_size_mid 0.35
_exptl_crystal_size_min 0.35
_refine_diff_density_max 0.616
_refine_diff_density_min -0.522
_refine_ls_extinction_method none
_refine_ls_goodness_of_fit_ref 1.069
_refine_ls_hydrogen_treatment mixed
_refine_ls_matrix_type full
_refine_ls_number_parameters 443
_refine_ls_number_reflns 7680
_refine_ls_number_restraints 0
_refine_ls_restrained_S_all 1.069
_refine_ls_R_factor_all 0.0347
_refine_ls_R_factor_gt 0.0274
_refine_ls_shift/su_max 0.002
_refine_ls_shift/su_mean 0.000
_refine_ls_structure_factor_coef Fsqd
_refine_ls_weighting_details 'calc w = 1/[\s^2^(Fo^2^)+(0.0182P)^2^+1.827P] where P=(Fo^2^+2Fc^2^)/3'
_refine_ls_weighting_scheme calc
_refine_ls_wR_factor_gt 0.0566
_refine_ls_wR_factor_ref 0.0590
_reflns_number_gt 6970
_reflns_number_total 7680
_reflns_threshold_expression I>2\s(I)
_cod_data_source_file kp2036.cif
_cod_data_source_block I
_cod_database_code 2211091

loop_
_symmetry_equiv_pos_as_xyz
'x, y, z'
'-x, -y, -z'

loop_
_atom_site_type_symbol
_atom_site_label
_atom_site_fract_x
_atom_site_fract_y
_atom_site_fract_z
_atom_site_U_iso_or_equiv
_atom_site_adp_type
_atom_site_calc_flag
_atom_site_refinement_flags
_atom_site_occupancy
Ru Ru1 0.547048(17) 0.454408(13) 0.073517(12) 0.01090(5) Uani d . 1
Ru Ru2 0.428019(17) 0.507846(13) 0.436870(12) 0.00979(5) Uani d . 1
N N1 0.55817(19) 0.32355(14) 0.02148(13) 0.0147(4) Uani d . 1
H H1 0.5906 0.2629 0.0602 0.018 Uiso calc R 1
O O1 0.46844(16) 0.41227(12) -0.12486(11) 0.0157(3) Uani d . 1
N N2 0.25397(18) 0.53846(14) -0.01114(13) 0.0145(4) Uani d . 1
H H2 0.1779 0.5668 -0.0472 0.017 Uiso calc R 1
O O2 0.34425(15) 0.45274(12) 0.13580(11) 0.0153(3) Uani d . 1
N N3 0.58033(19) 0.55981(14) 0.34216(13) 0.0134(4) Uani d . 1
H H3 0.5677 0.5740 0.2781 0.016 Uiso calc R 1
O O3 0.72264(15) 0.54834(12) 0.46671(11) 0.0140(3) Uani d . 1
N N4 0.66468(19) 0.34460(14) 0.54395(13) 0.0141(4) Uani d . 1
H H4 0.7350 0.3066 0.5821 0.017 Uiso calc R 1
O O4 0.52500(15) 0.35925(11) 0.41747(11) 0.0127(3) Uani d . 1
O O5 0.64117(18) 0.35875(14) 0.21999(12) 0.0176(3) Uani d . 1
H H5 0.603(3) 0.363(2) 0.274(3) 0.034(9) Uiso d . 1
H H6 0.666(3) 0.296(3) 0.221(2) 0.038(9) Uiso d . 1
O O6 0.26932(18) 0.51407(14) 0.31764(13) 0.0182(3) Uani d . 1
H H7 0.302(3) 0.496(2) 0.264(3) 0.036(9) Uiso d . 1
H H8 0.221(3) 0.470(3) 0.344(2) 0.039(9) Uiso d . 1
C C1 0.5199(2) 0.32461(17) -0.06606(16) 0.0147(4) Uani d . 1
C C2 0.5302(3) 0.22760(18) -0.10425(18) 0.0219(5) Uani d . 1
H H9 0.5734 0.2348 -0.1718 0.033 Uiso calc R 1
H H10 0.4330 0.2163 -0.1043 0.033 Uiso calc R 1
H H11 0.5909 0.1681 -0.0616 0.033 Uiso calc R 1
C C3 0.2346(2) 0.49359(16) 0.08032(16) 0.0136(4) Uani d . 1
C C4 0.0896(2) 0.48476(18) 0.12778(17) 0.0192(5) Uani d . 1
H H12 0.0146 0.5185 0.0799 0.029 Uiso calc R 1
H H13 0.0700 0.5189 0.1851 0.029 Uiso calc R 1
H H14 0.0893 0.4111 0.1494 0.029 Uiso calc R 1
C C5 0.6971(2) 0.57267(16) 0.37420(15) 0.0129(4) Uani d . 1
C C6 0.8056(2) 0.61811(19) 0.30548(17) 0.0203(5) Uani d . 1
H H15 0.9035 0.5829 0.3273 0.030 Uiso calc R 1
H H16 0.7871 0.6926 0.3059 0.030 Uiso calc R 1
H H17 0.7971 0.6085 0.2383 0.030 Uiso calc R 1
C C7 0.6245(2) 0.30406(16) 0.47774(15) 0.0129(4) Uani d . 1
C C8 0.6882(2) 0.19384(17) 0.46593(17) 0.0181(5) Uani d . 1
H H18 0.6099 0.1596 0.4647 0.027 Uiso calc R 1
H H19 0.7491 0.1566 0.5215 0.027 Uiso calc R 1
H H20 0.7471 0.1932 0.4038 0.027 Uiso calc R 1
B B1 0.2034(3) 0.08923(19) 0.23457(18) 0.0141(5) Uani d . 1
C C9 0.1470(2) 0.14078(16) 0.12274(16) 0.0144(4) Uani d . 1
C C10 0.0512(2) 0.10692(18) 0.07426(17) 0.0183(5) Uani d . 1
H H21 0.0165 0.0482 0.1073 0.022 Uiso calc R 1
C C11 0.0047(3) 0.15576(19) -0.02036(18) 0.0214(5) Uani d . 1
H H22 -0.0610 0.1307 -0.0502 0.026 Uiso calc R 1
C C12 0.0544(3) 0.24067(19) -0.07046(18) 0.0225(5) Uani d . 1
H H23 0.0233 0.2745 -0.1348 0.027 Uiso calc R 1
C C13 0.1506(2) 0.27601(18) -0.02550(18) 0.0206(5) Uani d . 1
H H24 0.1862 0.3339 -0.0595 0.025 Uiso calc R 1
C C14 0.1948(2) 0.22712(17) 0.06871(17) 0.0168(4) Uani d . 1
H H25 0.2601 0.2530 0.0980 0.020 Uiso calc R 1
C C15 0.1243(2) -0.00530(16) 0.28536(16) 0.0141(4) Uani d . 1
C C16 0.1623(2) -0.09801(18) 0.24843(17) 0.0181(5) Uani d . 1
H H26 0.2320 -0.1032 0.1947 0.022 Uiso calc R 1
C C17 0.1031(3) -0.18215(18) 0.28657(18) 0.0214(5) Uani d . 1
H H27 0.1318 -0.2431 0.2588 0.026 Uiso calc R 1
C C18 0.0016(3) -0.17720(19) 0.36558(18) 0.0230(5) Uani d . 1
H H28 -0.0390 -0.2347 0.3927 0.028 Uiso calc R 1
C C19 -0.0395(3) -0.0875(2) 0.40436(18) 0.0225(5) Uani d . 1
H H29 -0.1093 -0.0831 0.4582 0.027 Uiso calc R 1
C C20 0.0209(2) -0.00309(18) 0.36475(17) 0.0171(4) Uani d . 1
H H30 -0.0091 0.0578 0.3925 0.021 Uiso calc R 1
C C21 0.1611(2) 0.18331(17) 0.29803(16) 0.0147(4) Uani d . 1
C C22 0.0189(2) 0.24657(17) 0.29723(17) 0.0174(4) Uani d . 1
H H31 -0.0485 0.2349 0.2576 0.021 Uiso calc R 1
C C23 -0.0278(2) 0.32530(17) 0.35158(18) 0.0195(5) Uani d . 1
H H32 -0.1251 0.3658 0.3486 0.023 Uiso calc R 1
C C24 0.0678(3) 0.34476(18) 0.41026(18) 0.0217(5) Uani d . 1
H H33 0.0367 0.3978 0.4483 0.026 Uiso calc R 1
C C25 0.2098(3) 0.28512(19) 0.41228(18) 0.0237(5) Uani d . 1
H H34 0.2767 0.2974 0.4520 0.028 Uiso calc R 1
C C26 0.2547(2) 0.20699(19) 0.35604(17) 0.0199(5) Uani d . 1
H H35 0.3530 0.1685 0.3574 0.024 Uiso calc R 1
C C27 0.3790(2) 0.03495(17) 0.22952(17) 0.0151(4) Uani d . 1
C C28 0.4644(2) 0.02999(17) 0.14138(17) 0.0163(4) Uani d . 1
H H36 0.4212 0.0639 0.0804 0.020 Uiso calc R 1
C C29 0.6113(2) -0.02314(18) 0.13986(18) 0.0196(5) Uani d . 1
H H37 0.6653 -0.0255 0.0786 0.024 Uiso calc R 1
C C30 0.6776(2) -0.07215(19) 0.22785(19) 0.0231(5) Uani d . 1
H H38 0.7772 -0.1078 0.2273 0.028 Uiso calc R 1
C C31 0.5969(3) -0.0686(2) 0.31667(19) 0.0252(5) Uani d . 1
H H39 0.6413 -0.1014 0.3775 0.030 Uiso calc R 1
C C32 0.4506(2) -0.01678(18) 0.31639(18) 0.0209(5) Uani d . 1
H H40 0.3968 -0.0165 0.3779 0.025 Uiso calc R 1
O O7 0.7267(3) 0.16188(17) 0.1909(2) 0.0380(5) Uani d . 1
H H41 0.692(4) 0.118(3) 0.210(3) 0.057(14) Uiso d . 1
H H42 0.801(6) 0.140(4) 0.184(4) 0.09(2) Uiso d . 1

loop_
_atom_site_aniso_label
_atom_site_aniso_U_11
_atom_site_aniso_U_22
_atom_site_aniso_U_33
_atom_site_aniso_U_12
_atom_site_aniso_U_13
_atom_site_aniso_U_23
Ru1 0.01145(8) 0.01374(9) 0.00713(8) -0.00183(6) -0.00078(6) -0.00255(6)
Ru2 0.01091(8) 0.01144(8) 0.00635(8) -0.00144(6) -0.00127(6) -0.00143(6)
N1 0.0169(9) 0.0137(9) 0.0129(9) -0.0026(7) 0.0004(7) -0.0031(7)
O1 0.0196(7) 0.0160(8) 0.0118(7) -0.0024(6) -0.0025(6) -0.0049(6)
N2 0.0114(8) 0.0179(9) 0.0135(9) -0.0022(7) -0.0032(7) -0.0022(7)
O2 0.0133(7) 0.0207(8) 0.0105(7) -0.0028(6) 0.0003(6) -0.0022(6)
N3 0.0170(9) 0.0157(9) 0.0068(8) -0.0040(7) 0.0002(7) -0.0011(7)
O3 0.0137(7) 0.0172(8) 0.0114(7) -0.0043(6) 0.0002(6) -0.0029(6)
N4 0.0142(8) 0.0136(9) 0.0120(9) 0.0006(7) -0.0030(7) -0.0012(7)
O4 0.0149(7) 0.0118(7) 0.0104(7) -0.0010(6) -0.0026(5) -0.0021(6)
O5 0.0216(8) 0.0178(9) 0.0102(8) 0.0004(7) -0.0016(6) -0.0020(6)
O6 0.0189(8) 0.0249(9) 0.0119(8) -0.0052(7) -0.0019(6) -0.0054(7)
C1 0.0133(10) 0.0169(11) 0.0141(11) -0.0037(8) 0.0009(8) -0.0044(8)
C2 0.0262(12) 0.0199(12) 0.0210(12) -0.0037(10) -0.0015(9) -0.0094(10)
C3 0.0141(10) 0.0142(10) 0.0132(10) -0.0035(8) 0.0006(8) -0.0045(8)
C4 0.0142(10) 0.0226(12) 0.0186(12) -0.0037(9) 0.0026(8) -0.0020(9)
C5 0.0157(10) 0.0099(10) 0.0116(10) -0.0012(8) 0.0023(8) -0.0027(8)
C6 0.0219(11) 0.0236(12) 0.0161(11) -0.0104(9) 0.0045(9) -0.0018(9)
C7 0.0132(9) 0.0133(10) 0.0105(10) -0.0039(8) 0.0029(7) 0.0007(8)
C8 0.0221(11) 0.0115(10) 0.0193(12) -0.0011(9) -0.0023(9) -0.0030(9)
B1 0.0143(11) 0.0138(11) 0.0142(12) -0.0040(9) -0.0009(9) -0.0019(9)
C9 0.0122(9) 0.0127(10) 0.0164(11) 0.0011(8) 0.0000(8) -0.0044(8)
C10 0.0195(11) 0.0161(11) 0.0190(12) -0.0045(9) -0.0003(9) -0.0029(9)
C11 0.0235(11) 0.0232(12) 0.0200(12) -0.0054(10) -0.0060(9) -0.0075(10)
C12 0.0265(12) 0.0221(12) 0.0165(12) -0.0021(10) -0.0037(9) -0.0022(9)
C13 0.0219(11) 0.0170(11) 0.0197(12) -0.0025(9) 0.0003(9) 0.0004(9)
C14 0.0152(10) 0.0150(11) 0.0201(12) -0.0028(8) -0.0018(8) -0.0036(9)
C15 0.0144(10) 0.0137(10) 0.0131(10) -0.0022(8) -0.0051(8) 0.0005(8)
C16 0.0187(10) 0.0176(11) 0.0174(11) -0.0029(9) -0.0014(9) -0.0037(9)
C17 0.0261(12) 0.0137(11) 0.0244(13) -0.0030(9) -0.0121(10) -0.0008(9)
C18 0.0263(12) 0.0240(12) 0.0218(12) -0.0156(10) -0.0109(10) 0.0054(10)
C19 0.0210(11) 0.0317(13) 0.0166(12) -0.0123(10) -0.0030(9) -0.0007(10)
C20 0.0158(10) 0.0196(11) 0.0171(11) -0.0058(9) -0.0020(8) -0.0035(9)
C21 0.0152(10) 0.0141(10) 0.0153(11) -0.0064(8) 0.0008(8) -0.0015(8)
C22 0.0171(10) 0.0184(11) 0.0176(11) -0.0052(9) 0.0000(8) -0.0043(9)
C23 0.0208(11) 0.0142(11) 0.0229(12) -0.0049(9) 0.0051(9) -0.0046(9)
C24 0.0345(13) 0.0156(11) 0.0166(12) -0.0104(10) 0.0060(9) -0.0050(9)
C25 0.0310(13) 0.0248(13) 0.0218(13) -0.0148(10) -0.0026(10) -0.0081(10)
C26 0.0183(11) 0.0223(12) 0.0207(12) -0.0060(9) -0.0009(9) -0.0059(9)
C27 0.0152(10) 0.0131(10) 0.0176(11) -0.0039(8) -0.0015(8) -0.0038(8)
C28 0.0150(10) 0.0161(11) 0.0188(11) -0.0040(8) -0.0016(8) -0.0047(9)
C29 0.0173(11) 0.0186(11) 0.0244(12) -0.0047(9) 0.0021(9) -0.0083(9)
C30 0.0141(10) 0.0189(12) 0.0348(14) -0.0002(9) -0.0050(9) -0.0046(10)
C31 0.0221(12) 0.0228(12) 0.0270(13) -0.0025(10) -0.0076(10) 0.0026(10)
C32 0.0188(11) 0.0222(12) 0.0197(12) -0.0040(9) -0.0008(9) -0.0012(9)
O7 0.0340(12) 0.0217(11) 0.0604(16) -0.0027(10) -0.0099(11) -0.0142(10)

loop_
_atom_type_symbol
_atom_type_description
_atom_type_scat_dispersion_real
_atom_type_scat_dispersion_imag
_atom_type_scat_source
C C 0.0033 0.0016 'International Tables Vol C Tables 4.2.6.8 and 6.1.1.4'
H H 0.0000 0.0000 'International Tables Vol C Tables 4.2.6.8 and 6.1.1.4'
B B 0.0013 0.0007 'International Tables Vol C Tables 4.2.6.8 and 6.1.1.4'
N N 0.0061 0.0033 'International Tables Vol C Tables 4.2.6.8 and 6.1.1.4'
O O 0.0106 0.0060 'International Tables Vol C Tables 4.2.6.8 and 6.1.1.4'
Ru Ru -1.2594 0.8363 'International Tables Vol C Tables 4.2.6.8 and 6.1.1.4'

loop_
_geom_angle_atom_site_label_1
_geom_angle_atom_site_label_2
_geom_angle_atom_site_label_3
_geom_angle_site_symmetry_1
_geom_angle_site_symmetry_3
_geom_angle
N2 Ru1 N1 2_665 . 90.70(7)
N2 Ru1 O1 2_665 2_665 90.10(7)
N1 Ru1 O1 . 2_665 178.79(6)
N2 Ru1 O2 2_665 . 178.01(7)
N1 Ru1 O2 . . 91.02(7)
O1 Ru1 O2 2_665 . 88.17(6)
N2 Ru1 Ru1 2_665 2_665 87.89(5)
N1 Ru1 Ru1 . 2_665 86.95(5)
O1 Ru1 Ru1 2_665 2_665 92.16(4)
O2 Ru1 Ru1 . 2_665 91.19(4)
N2 Ru1 O5 2_665 . 92.34(7)
N1 Ru1 O5 . . 91.51(7)
O1 Ru1 O5 2_665 . 89.38(6)
O2 Ru1 O5 . . 88.63(6)
Ru1 Ru1 O5 2_665 . 178.45(5)
N3 Ru2 N4 . 2_666 90.04(7)
N3 Ru2 O3 . 2_666 178.57(6)
N4 Ru2 O3 2_666 2_666 91.29(7)
N3 Ru2 O4 . . 89.23(7)
N4 Ru2 O4 2_666 . 179.05(7)
O3 Ru2 O4 2_666 . 89.44(6)
N3 Ru2 Ru2 . 2_666 88.42(5)
N4 Ru2 Ru2 2_666 2_666 87.66(5)
O3 Ru2 Ru2 2_666 2_666 91.10(4)
O4 Ru2 Ru2 . 2_666 91.72(4)
N3 Ru2 O6 . . 96.60(7)
N4 Ru2 O6 2_666 . 93.83(7)
O3 Ru2 O6 2_666 . 83.85(6)
O4 Ru2 O6 . . 86.84(6)
Ru2 Ru2 O6 2_666 . 174.76(5)
C1 N1 Ru1 . . 123.34(15)
C1 N1 H1 . . 118.3
Ru1 N1 H1 . . 118.3
C1 O1 Ru1 . 2_665 117.14(13)
C3 N2 Ru1 . 2_665 122.41(14)
C3 N2 H2 . . 118.8
Ru1 N2 H2 2_665 . 118.8
C3 O2 Ru1 . . 118.19(13)
C5 N3 Ru2 . . 121.24(15)
C5 N3 H3 . . 119.4
Ru2 N3 H3 . . 119.4
C5 O3 Ru2 . 2_666 117.91(13)
C7 N4 Ru2 . 2_666 122.72(14)
C7 N4 H4 . . 118.6
Ru2 N4 H4 2_666 . 118.6
C7 O4 Ru2 . . 117.48(13)
Ru1 O5 H5 . . 125(2)
Ru1 O5 H6 . . 114(2)
H5 O5 H6 . . 103(3)
Ru2 O6 H7 . . 120(2)
Ru2 O6 H8 . . 105(2)
H7 O6 H8 . . 104(3)
N1 C1 O1 . . 120.4(2)
N1 C1 C2 . . 122.9(2)
O1 C1 C2 . . 116.67(19)
C1 C2 H9 . . 109.5
C1 C2 H10 . . 109.5
H9 C2 H10 . . 109.5
C1 C2 H11 . . 109.5
H9 C2 H11 . . 109.5
H10 C2 H11 . . 109.5
O2 C3 N2 . . 120.23(19)
O2 C3 C4 . . 116.07(19)
N2 C3 C4 . . 123.70(19)
C3 C4 H12 . . 109.5
C3 C4 H13 . . 109.5
H12 C4 H13 . . 109.5
C3 C4 H14 . . 109.5
H12 C4 H14 . . 109.5
H13 C4 H14 . . 109.5
O3 C5 N3 . . 121.26(19)
O3 C5 C6 . . 116.99(19)
N3 C5 C6 . . 121.74(19)
C5 C6 H15 . . 109.5
C5 C6 H16 . . 109.5
H15 C6 H16 . . 109.5
C5 C6 H17 . . 109.5
H15 C6 H17 . . 109.5
H16 C6 H17 . . 109.5
N4 C7 O4 . . 120.34(19)
N4 C7 C8 . . 123.02(19)
O4 C7 C8 . . 116.64(19)
C7 C8 H18 . . 109.5
C7 C8 H19 . . 109.5
H18 C8 H19 . . 109.5
C7 C8 H20 . . 109.5
H18 C8 H20 . . 109.5
H19 C8 H20 . . 109.5
C9 B1 C21 . . 106.72(17)
C9 B1 C15 . . 110.11(18)
C21 B1 C15 . . 110.96(18)
C9 B1 C27 . . 110.13(18)
C21 B1 C27 . . 112.88(18)
C15 B1 C27 . . 106.08(17)
C10 C9 C14 . . 115.2(2)
C10 C9 B1 . . 125.6(2)
C14 C9 B1 . . 119.17(19)
C11 C10 C9 . . 122.9(2)
C11 C10 H21 . . 118.6
C9 C10 H21 . . 118.6
C12 C11 C10 . . 119.8(2)
C12 C11 H22 . . 120.1
C10 C11 H22 . . 120.1
C11 C12 C13 . . 119.2(2)
C11 C12 H23 . . 120.4
C13 C12 H23 . . 120.4
C14 C13 C12 . . 120.3(2)
C14 C13 H24 . . 119.9
C12 C13 H24 . . 119.9
C13 C14 C9 . . 122.7(2)
C13 C14 H25 . . 118.7
C9 C14 H25 . . 118.7
C20 C15 C16 . . 115.3(2)
C20 C15 B1 . . 125.9(2)
C16 C15 B1 . . 118.83(19)
C17 C16 C15 . . 123.2(2)
C17 C16 H26 . . 118.4
C15 C16 H26 . . 118.4
C16 C17 C18 . . 119.8(2)
C16 C17 H27 . . 120.1
C18 C17 H27 . . 120.1
C19 C18 C17 . . 119.1(2)
C19 C18 H28 . . 120.4
C17 C18 H28 . . 120.4
C18 C19 C20 . . 120.3(2)
C18 C19 H29 . . 119.8
C20 C19 H29 . . 119.8
C19 C20 C15 . . 122.2(2)
C19 C20 H30 . . 118.9
C15 C20 H30 . . 118.9
C26 C21 C22 . . 115.0(2)
C26 C21 B1 . . 125.65(19)
C22 C21 B1 . . 119.36(19)
C23 C22 C21 . . 123.3(2)
C23 C22 H31 . . 118.4
C21 C22 H31 . . 118.4
C24 C23 C22 . . 120.0(2)
C24 C23 H32 . . 120.0
C22 C23 H32 . . 120.0
C25 C24 C23 . . 118.7(2)
C25 C24 H33 . . 120.6
C23 C24 H33 . . 120.6
C24 C25 C26 . . 120.2(2)
C24 C25 H34 . . 119.9
C26 C25 H34 . . 119.9
C21 C26 C25 . . 122.8(2)
C21 C26 H35 . . 118.6
C25 C26 H35 . . 118.6
C32 C27 C28 . . 115.34(19)
C32 C27 B1 . . 120.3(2)
C28 C27 B1 . . 124.22(19)
C27 C28 C29 . . 122.5(2)
C27 C28 H36 . . 118.7
C29 C28 H36 . . 118.7
C30 C29 C28 . . 120.0(2)
C30 C29 H37 . . 120.0
C28 C29 H37 . . 120.0
C29 C30 C31 . . 119.3(2)
C29 C30 H38 . . 120.4
C31 C30 H38 . . 120.4
C30 C31 C32 . . 119.8(2)
C30 C31 H39 . . 120.1
C32 C31 H39 . . 120.1
C31 C32 C27 . . 123.1(2)
C31 C32 H40 . . 118.5
C27 C32 H40 . . 118.5
H41 O7 H42 . . 107(5)

loop_
_geom_bond_atom_site_label_1
_geom_bond_atom_site_label_2
_geom_bond_site_symmetry_2
_geom_bond_distance
_geom_bond_publ_flag
Ru1 Ru1 2_665 2.2823(5) y
Ru1 O1 2_665 2.0444(16) y
Ru1 O2 . 2.0451(15) y
Ru1 O5 . 2.2921(16) y
Ru1 N1 . 2.0266(19) y
Ru1 N2 2_665 2.0259(18) y
Ru2 Ru2 2_666 2.2742(5) y
Ru2 O3 2_666 2.0457(15) y
Ru2 O4 . 2.0509(15) y
Ru2 O6 . 2.3267(16) y
Ru2 N3 . 2.0223(18) y
Ru2 N4 2_666 2.0299(18) y
N1 C1 . 1.297(3) ?
N1 H1 . 0.8800 ?
O1 C1 . 1.298(3) ?
N2 C3 . 1.301(3) ?
N2 H2 . 0.8800 ?
O2 C3 . 1.296(2) ?
N3 C5 . 1.306(3) ?
N3 H3 . 0.8800 ?
O3 C5 . 1.285(3) ?
N4 C7 . 1.297(3) ?
N4 H4 . 0.8800 ?
O4 C7 . 1.300(2) ?
O5 H5 . 0.80(3) ?
O5 H6 . 0.82(3) ?
O6 H7 . 0.84(3) ?
O6 H8 . 0.85(4) ?
C1 C2 . 1.496(3) ?
C2 H9 . 0.9800 ?
C2 H10 . 0.9800 ?
C2 H11 . 0.9800 ?
C3 C4 . 1.495(3) ?
C4 H12 . 0.9800 ?
C4 H13 . 0.9800 ?
C4 H14 . 0.9800 ?
C5 C6 . 1.498(3) ?
C6 H15 . 0.9800 ?
C6 H16 . 0.9800 ?
C6 H17 . 0.9800 ?
C7 C8 . 1.498(3) ?
C8 H18 . 0.9800 ?
C8 H19 . 0.9800 ?
C8 H20 . 0.9800 ?
B1 C9 . 1.640(3) ?
B1 C21 . 1.643(3) ?
B1 C15 . 1.649(3) ?
B1 C27 . 1.651(3) ?
C9 C10 . 1.404(3) ?
C9 C14 . 1.405(3) ?
C10 C11 . 1.396(3) ?
C10 H21 . 0.9500 ?
C11 C12 . 1.382(4) ?
C11 H22 . 0.9500 ?
C12 C13 . 1.389(3) ?
C12 H23 . 0.9500 ?
C13 C14 . 1.385(3) ?
C13 H24 . 0.9500 ?
C14 H25 . 0.9500 ?
C15 C20 . 1.403(3) ?
C15 C16 . 1.405(3) ?
C16 C17 . 1.385(3) ?
C16 H26 . 0.9500 ?
C17 C18 . 1.388(4) ?
C17 H27 . 0.9500 ?
C18 C19 . 1.382(4) ?
C18 H28 . 0.9500 ?
C19 C20 . 1.397(3) ?
C19 H29 . 0.9500 ?
C20 H30 . 0.9500 ?
C21 C26 . 1.397(3) ?
C21 C22 . 1.408(3) ?
C22 C23 . 1.390(3) ?
C22 H31 . 0.9500 ?
C23 C24 . 1.390(3) ?
C23 H32 . 0.9500 ?
C24 C25 . 1.389(3) ?
C24 H33 . 0.9500 ?
C25 C26 . 1.400(3) ?
C25 H34 . 0.9500 ?
C26 H35 . 0.9500 ?
C27 C32 . 1.403(3) ?
C27 C28 . 1.403(3) ?
C28 C29 . 1.404(3) ?
C28 H36 . 0.9500 ?
C29 C30 . 1.387(3) ?
C29 H37 . 0.9500 ?
C30 C31 . 1.388(4) ?
C30 H38 . 0.9500 ?
C31 C32 . 1.395(3) ?
C31 H39 . 0.9500 ?
C32 H40 . 0.9500 ?
O7 H41 . 0.74(4) ?
O7 H42 . 0.70(5) ?

loop_
_geom_hbond_atom_site_label_D
_geom_hbond_atom_site_label_H
_geom_hbond_atom_site_label_A
_geom_hbond_site_symmetry_A
_geom_hbond_distance_DH
_geom_hbond_distance_HA
_geom_hbond_distance_DA
_geom_hbond_angle_DHA
O5 H5 O4 . 0.80(3) 2.05(3) 2.847(2) 174(3)
O5 H6 O7 . 0.82(3) 1.88(4) 2.687(3) 166(3)
O6 H7 O2 . 0.84(3) 1.95(3) 2.787(2) 170(3)
N1 H1 O7 . 0.88 2.31 3.108(3) 150.5
N3 H3 O1 2_665 0.88 2.15 3.021(2) 172.1

loop_
_geom_torsion_atom_site_label_1
_geom_torsion_atom_site_label_2
_geom_torsion_atom_site_label_3
_geom_torsion_atom_site_label_4
_geom_torsion_site_symmetry_1
_geom_torsion
N2 Ru1 N1 C1 2_665 -86.34(18)
O2 Ru1 N1 C1 . 92.65(17)
Ru1 Ru1 N1 C1 2_665 1.51(17)
O5 Ru1 N1 C1 . -178.70(17)
N1 Ru1 O2 C3 . -83.83(16)
O1 Ru1 O2 C3 2_665 95.27(15)
Ru1 Ru1 O2 C3 2_665 3.15(15)
O5 Ru1 O2 C3 . -175.31(16)
N4 Ru2 N3 C5 2_666 84.89(17)
O4 Ru2 N3 C5 . -94.51(16)
Ru2 Ru2 N3 C5 2_666 -2.77(16)
O6 Ru2 N3 C5 . 178.75(16)
N3 Ru2 O4 C7 . 90.74(15)
O3 Ru2 O4 C7 2_666 -88.74(15)
Ru2 Ru2 O4 C7 2_666 2.34(14)
O6 Ru2 O4 C7 . -172.61(15)
Ru1 N1 C1 O1 . -1.5(3)
Ru1 N1 C1 C2 . 179.24(16)
Ru1 O1 C1 N1 2_665 0.5(3)
Ru1 O1 C1 C2 2_665 179.77(15)
Ru1 O2 C3 N2 . -3.1(3)
Ru1 O2 C3 C4 . 176.50(14)
Ru1 N2 C3 O2 2_665 1.1(3)
Ru1 N2 C3 C4 2_665 -178.46(16)
Ru2 O3 C5 N3 2_666 -1.6(3)
Ru2 O3 C5 C6 2_666 177.33(14)
Ru2 N3 C5 O3 . 3.2(3)
Ru2 N3 C5 C6 . -175.65(15)
Ru2 N4 C7 O4 2_666 2.7(3)
Ru2 N4 C7 C8 2_666 -177.39(15)
Ru2 O4 C7 N4 . -3.4(3)
Ru2 O4 C7 C8 . 176.71(14)
C21 B1 C9 C10 . -123.5(2)
C15 B1 C9 C10 . -3.0(3)
C27 B1 C9 C10 . 113.6(2)
C21 B1 C9 C14 . 55.7(2)
C15 B1 C9 C14 . 176.19(18)
C27 B1 C9 C14 . -67.2(2)
C14 C9 C10 C11 . -0.8(3)
B1 C9 C10 C11 . 178.5(2)
C9 C10 C11 C12 . 0.6(4)
C10 C11 C12 C13 . 0.1(4)
C11 C12 C13 C14 . -0.6(3)
C12 C13 C14 C9 . 0.4(3)
C10 C9 C14 C13 . 0.3(3)
B1 C9 C14 C13 . -179.0(2)
C9 B1 C15 C20 . -110.7(2)
C21 B1 C15 C20 . 7.2(3)
C27 B1 C15 C20 . 130.2(2)
C9 B1 C15 C16 . 70.0(2)
C21 B1 C15 C16 . -172.09(18)
C27 B1 C15 C16 . -49.2(2)
C20 C15 C16 C17 . 0.0(3)
B1 C15 C16 C17 . 179.4(2)
C15 C16 C17 C18 . -0.4(3)
C16 C17 C18 C19 . 0.6(3)
C17 C18 C19 C20 . -0.3(3)
C18 C19 C20 C15 . -0.1(3)
C16 C15 C20 C19 . 0.2(3)
B1 C15 C20 C19 . -179.1(2)
C9 B1 C21 C26 . -131.0(2)
C15 B1 C21 C26 . 109.0(2)
C27 B1 C21 C26 . -9.9(3)
C9 B1 C21 C22 . 50.0(3)
C15 B1 C21 C22 . -70.0(2)
C27 B1 C21 C22 . 171.10(19)
C26 C21 C22 C23 . -1.6(3)
B1 C21 C22 C23 . 177.5(2)
C21 C22 C23 C24 . 0.1(4)
C22 C23 C24 C25 . 0.7(3)
C23 C24 C25 C26 . 0.0(4)
C22 C21 C26 C25 . 2.3(3)
B1 C21 C26 C25 . -176.7(2)
C24 C25 C26 C21 . -1.6(4)
C9 B1 C27 C32 . -178.2(2)
C21 B1 C27 C32 . 62.6(3)
C15 B1 C27 C32 . -59.1(3)
C9 B1 C27 C28 . -2.8(3)
C21 B1 C27 C28 . -122.0(2)
C15 B1 C27 C28 . 116.3(2)
C32 C27 C28 C29 . 0.1(3)
B1 C27 C28 C29 . -175.5(2)
C27 C28 C29 C30 . -0.8(4)
C28 C29 C30 C31 . 0.5(4)
C29 C30 C31 C32 . 0.5(4)
C30 C31 C32 C27 . -1.3(4)
C28 C27 C32 C31 . 0.9(3)
B1 C27 C32 C31 . 176.7(2)
